data_2015424
loop_
_publ_author_name
'Krzysztof Sieros\/lawski'
'Katarzyna \'Slepokura'
'Tadeusz Lis'
'Ma\/lgorzata Bogucka'
'Joanna Lutomska'
'Adam Kraszewski'

_publ_section_title
;
 Different nucleobase orientations in two cyclic 2',3'-phosphates of
 purine ribonucleosides: Et~3~NH(2',3'-cAMP) and
 Et~3~NH(2',3'-cGMP)&#x00B7;H~2~O
;
_journal_coeditor_code FG3019
_journal_issue 7
_journal_name_full 'Acta Crystallographica Section C'
_journal_page_first o405
_journal_page_last o409
_journal_paper_doi 10.1107/S0108270106017811
_journal_volume 62
_journal_year 2006
_chemical_formula_iupac 'C6 H16 N +, C10 H11 N5 O6 P -'
_chemical_formula_moiety 'C6 H16 N +, C10 H11 N5 O6 P -'
_chemical_formula_sum 'C16 H27 N6 O6 P'
_chemical_formula_weight 430.41
_chemical_name_common
;
triethylammonium adenosine cyclic 2',3'-phosphate
;
_chemical_name_systematic
;
Triethylammonium
4-(6-aminopurin-7-yl)-6-hydroxymethyl-2-oxido-2-
oxoperhydrofurano[3,4-c][1,3,2]dioxaphosphole
;
_space_group_IT_number 19
_symmetry_cell_setting orthorhombic
_symmetry_space_group_name_Hall 'P 2ac 2ab'
_symmetry_space_group_name_H-M 'P 21 21 21'
_atom_sites_solution_hydrogens geom
_atom_sites_solution_primary direct
_atom_sites_solution_secondary difmap
_cell_angle_alpha 90.00
_cell_angle_beta 90.00
_cell_angle_gamma 90.00
_cell_formula_units_Z 4
_cell_length_a 6.704(2)
_cell_length_b 10.493(3)
_cell_length_c 28.536(7)
_cell_measurement_reflns_used 11796
_cell_measurement_temperature 100(2)
_cell_measurement_theta_max 75.80
_cell_measurement_theta_min 4.49
_cell_volume 2007.4(10)
_computing_cell_refinement 'CrysAlis RED (Oxford Diffraction, 2003)'
_computing_data_collection 'CrysAlis CCD (Oxford Diffraction, 2003)'
_computing_data_reduction 'CrysAlis RED'
_computing_molecular_graphics 'XP in SHELXTL (Bruker, 1997)'
_computing_publication_material SHELXL97
_computing_structure_refinement 'SHELXL97 (Sheldrick, 1997)'
_computing_structure_solution 'SHELXS97 (Sheldrick, 1997)'
_diffrn_ambient_temperature 100(2)
_diffrn_measured_fraction_theta_full 0.957
_diffrn_measured_fraction_theta_max 0.957
_diffrn_measurement_device_type 'Xcalibur PX \k-geometry diffractometer with Onyx CCD camera'
_diffrn_measurement_method '\w and \f'
_diffrn_radiation_monochromator graphite
_diffrn_radiation_source 'fine-focus sealed tube'
_diffrn_radiation_type CuK\a
_diffrn_radiation_wavelength 1.5418
_diffrn_reflns_av_R_equivalents 0.0627
_diffrn_reflns_av_sigmaI/netI 0.0447
_diffrn_reflns_limit_h_max 8
_diffrn_reflns_limit_h_min -7
_diffrn_reflns_limit_k_max 9
_diffrn_reflns_limit_k_min -13
_diffrn_reflns_limit_l_max 25
_diffrn_reflns_limit_l_min -35
_diffrn_reflns_number 14174
_diffrn_reflns_theta_full 75.80
_diffrn_reflns_theta_max 75.80
_diffrn_reflns_theta_min 4.49
_exptl_absorpt_coefficient_mu 1.634
_exptl_absorpt_correction_T_max 0.954
_exptl_absorpt_correction_T_min 0.742
_exptl_absorpt_correction_type analytical
_exptl_absorpt_process_details 'CrysAlis RED (Oxford Diffraction, 2003)'
_exptl_crystal_colour colourless
_exptl_crystal_density_diffrn 1.424
_exptl_crystal_density_method 'not measured'
_exptl_crystal_description needle
_exptl_crystal_F_000 912
_exptl_crystal_size_max 0.29
_exptl_crystal_size_mid 0.09
_exptl_crystal_size_min 0.03
_refine_diff_density_max 0.29
_refine_diff_density_min -0.43
_refine_ls_abs_structure_details
;
(Flack, 1983), 1481 Friedel pairs
;
_refine_ls_abs_structure_Flack -0.02(3)
_refine_ls_extinction_coef 0.0018(3)
_refine_ls_extinction_expression Fc^*^=kFc[1+0.001xFc^2^\l^3^/sin(2\q)]^-1/4^
_refine_ls_extinction_method SHELXL97
_refine_ls_goodness_of_fit_ref 1.086
_refine_ls_hydrogen_treatment mixed
_refine_ls_matrix_type full
_refine_ls_number_parameters 336
_refine_ls_number_reflns 3911
_refine_ls_number_restraints 12
_refine_ls_restrained_S_all 1.085
_refine_ls_R_factor_all 0.0516
_refine_ls_R_factor_gt 0.0466
_refine_ls_shift/su_max 0.001
_refine_ls_shift/su_mean 0.000
_refine_ls_structure_factor_coef Fsqd
_refine_ls_weighting_details 'w=1/[\s^2^(Fo^2^)+(0.0714P)^2^+0.7467P] where P=(Fo^2^+2Fc^2^)/3'
_refine_ls_weighting_scheme calc
_refine_ls_wR_factor_gt 0.1211
_refine_ls_wR_factor_ref 0.1260
_reflns_number_gt 3559
_reflns_number_total 3911
_reflns_threshold_expression I>2\s(I)
_cod_data_source_file fg3019.cif
_cod_data_source_block I
_cod_database_code 2015424
_cod_database_fobs_code 2015424

loop_
_symmetry_equiv_pos_as_xyz
'x, y, z'
'-x+1/2, -y, z+1/2'
'-x, y+1/2, -z+1/2'
'x+1/2, -y+1/2, -z'

loop_
_atom_site_type_symbol
_atom_site_label
_atom_site_fract_x
_atom_site_fract_y
_atom_site_fract_z
_atom_site_U_iso_or_equiv
_atom_site_adp_type
_atom_site_calc_flag
_atom_site_refinement_flags
_atom_site_occupancy
_atom_site_disorder_assembly
_atom_site_disorder_group
P P1 0.44603(11) 0.53283(7) 0.58565(2) 0.02082(18) Uani d . 1 . .
O O1 0.4791(3) 0.6720(2) 0.59020(8) 0.0318(5) Uani d . 1 . .
O O2 0.2404(3) 0.4871(2) 0.57621(7) 0.0251(4) Uani d . 1 . .
O O1' 0.7434(3) 0.18430(18) 0.60525(6) 0.0228(4) Uani d . 1 . .
O O2' 0.5349(3) 0.45957(19) 0.63120(7) 0.0217(4) Uani d . 1 . .
O O3' 0.6018(3) 0.4743(2) 0.54838(7) 0.0257(5) Uani d . 1 . .
O O5' 0.6294(4) 0.0615(2) 0.51564(8) 0.0330(5) Uani d . 1 . .
H H5' 0.680(8) 0.041(6) 0.4816(19) 0.073(16) Uiso d . 1 . .
C C1' 0.7422(5) 0.2724(3) 0.64361(9) 0.0188(5) Uani d . 1 . .
H H1' 0.632(5) 0.256(3) 0.6656(12) 0.019(8) Uiso d . 1 . .
C C2' 0.7296(4) 0.4065(3) 0.62207(9) 0.0200(6) Uani d . 1 . .
H H2' 0.832(6) 0.468(4) 0.6354(13) 0.035(10) Uiso d . 1 . .
C C3' 0.7325(4) 0.3830(3) 0.56946(9) 0.0193(5) Uani d . 1 . .
H H3' 0.862(6) 0.399(4) 0.5568(15) 0.037(11) Uiso d . 1 . .
C C4' 0.6586(4) 0.2461(3) 0.56471(9) 0.0203(6) Uani d . 1 . .
H H4' 0.506(6) 0.240(4) 0.5671(12) 0.027(9) Uiso d . 1 . .
C C5' 0.7283(5) 0.1803(3) 0.52112(10) 0.0259(6) Uani d . 1 . .
H H51' 0.697(6) 0.236(4) 0.4933(14) 0.035(10) Uiso d . 1 . .
H H52' 0.886(6) 0.168(4) 0.5252(13) 0.033(10) Uiso d . 1 . .
N N1 1.0554(4) 0.0560(3) 0.78775(9) 0.0284(6) Uani d . 1 . .
C C2 0.8651(5) 0.0658(3) 0.77331(11) 0.0258(6) Uani d . 1 . .
H H2 0.770(6) 0.023(4) 0.7916(13) 0.034(10) Uiso d . 1 . .
N N3 0.7926(4) 0.1278(2) 0.73607(8) 0.0220(5) Uani d . 1 . .
C C4 0.9396(4) 0.1836(3) 0.71136(9) 0.0185(5) Uani d . 1 . .
C C5 1.1412(4) 0.1809(3) 0.72162(9) 0.0190(5) Uani d . 1 . .
C C6 1.1987(4) 0.1150(3) 0.76241(10) 0.0235(6) Uani d . 1 . .
N N6 1.3886(4) 0.1079(3) 0.77699(10) 0.0307(6) Uani d . 1 . .
H H61 1.481(6) 0.137(4) 0.7593(15) 0.035(11) Uiso d . 1 . .
H H62 1.418(7) 0.040(5) 0.8027(17) 0.059(13) Uiso d . 1 . .
N N7 1.2516(4) 0.2462(2) 0.68797(8) 0.0213(5) Uani d . 1 . .
C C8 1.1160(4) 0.2860(3) 0.65823(10) 0.0212(6) Uani d . 1 . .
H H8 1.146(5) 0.340(3) 0.6291(12) 0.021(8) Uiso d . 1 . .
N N9 0.9228(4) 0.2511(2) 0.67048(8) 0.0191(5) Uani d . 1 . .
N N20 0.1931(5) 0.8461(3) 0.59896(10) 0.0297(10) Uani d PD 0.830(5) A 1
H H20 0.2898 0.7857 0.5917 0.036 Uiso calc PR 0.830(5) A 1
C C21 0.0926(5) 0.8807(3) 0.55352(10) 0.0320(9) Uani d PRD 0.830(5) A 1
H H21A 0.1938 0.9108 0.5308 0.038 Uiso calc PR 0.830(5) A 1
H H21B -0.0032 0.9510 0.5590 0.038 Uiso calc PR 0.830(5) A 1
C C22 -0.0206(18) 0.7626(11) 0.5326(3) 0.054(3) Uani d PD 0.830(5) A 1
H H22A 0.0641 0.6868 0.5351 0.082 Uiso calc PR 0.830(5) A 1
H H22B -0.0519 0.7786 0.4996 0.082 Uiso calc PR 0.830(5) A 1
H H22C -0.1445 0.7488 0.5501 0.082 Uiso calc PR 0.830(5) A 1
C C23 0.0542(8) 0.7842(4) 0.63362(15) 0.0400(11) Uani d PD 0.830(5) A 1
H H23A 0.1322 0.7572 0.6614 0.048 Uiso calc PR 0.830(5) A 1
H H23B -0.0034 0.7067 0.6192 0.048 Uiso calc PR 0.830(5) A 1
C C24 -0.1143(9) 0.8700(6) 0.6496(2) 0.0634(18) Uani d PD 0.830(5) A 1
H H24A -0.0589 0.9452 0.6653 0.095 Uiso calc PR 0.830(5) A 1
H H24B -0.2000 0.8233 0.6716 0.095 Uiso calc PR 0.830(5) A 1
H H24C -0.1930 0.8968 0.6224 0.095 Uiso calc PR 0.830(5) A 1
C C25 0.3009(8) 0.9590(4) 0.61777(17) 0.0422(11) Uani d PD 0.830(5) A 1
H H25A 0.2049 1.0298 0.6221 0.051 Uiso calc PR 0.830(5) A 1
H H25B 0.4019 0.9868 0.5946 0.051 Uiso calc PR 0.830(5) A 1
C C26 0.4026(12) 0.9324(5) 0.6637(2) 0.0617(18) Uani d PD 0.830(5) A 1
H H26A 0.3019 0.9189 0.6881 0.093 Uiso calc PR 0.830(5) A 1
H H26B 0.4869 1.0051 0.6722 0.093 Uiso calc PR 0.830(5) A 1
H H26C 0.4854 0.8559 0.6607 0.093 Uiso calc PR 0.830(5) A 1
N N30 0.144(3) 0.8318(19) 0.6046(6) 0.023(5) Uiso d PD 0.170(5) A 2
H H30 0.2143 0.7555 0.6047 0.028 Uiso calc PR 0.170(5) A 2
C C31 0.267(3) 0.9189(19) 0.5737(7) 0.045(6) Uiso d PD 0.170(5) A 2
H H31A 0.2708 0.8844 0.5414 0.054 Uiso calc PR 0.170(5) A 2
H H31B 0.4057 0.9227 0.5856 0.054 Uiso calc PR 0.170(5) A 2
C C32 0.177(4) 1.053(2) 0.5731(10) 0.061(8) Uiso d PD 0.170(5) A 2
H H32A 0.2568 1.1085 0.5527 0.092 Uiso calc PR 0.170(5) A 2
H H32B 0.1767 1.0881 0.6050 0.092 Uiso calc PR 0.170(5) A 2
H H32C 0.0399 1.0493 0.5613 0.092 Uiso calc PR 0.170(5) A 2
C C33 0.136(3) 0.869(3) 0.6556(7) 0.053(7) Uiso d PD 0.170(5) A 2
H H33A 0.0685 0.8008 0.6735 0.063 Uiso calc PR 0.170(5) A 2
H H33B 0.0543 0.9476 0.6588 0.063 Uiso calc PR 0.170(5) A 2
C C34 0.340(3) 0.893(3) 0.6769(8) 0.035(5) Uiso d PD 0.170(5) A 2
H H34A 0.3244 0.9199 0.7096 0.052 Uiso calc PR 0.170(5) A 2
H H34B 0.4080 0.9602 0.6592 0.052 Uiso calc PR 0.170(5) A 2
H H34C 0.4186 0.8145 0.6756 0.052 Uiso calc PR 0.170(5) A 2
C C35 -0.052(4) 0.797(4) 0.5845(9) 0.086(11) Uiso d PD 0.170(5) A 2
H H35A -0.1501 0.8647 0.5919 0.103 Uiso calc PR 0.170(5) A 2
H H35B -0.0990 0.7168 0.5989 0.103 Uiso calc PR 0.170(5) A 2
C C36 -0.040(7) 0.781(4) 0.5320(10) 0.025(8) Uiso d PD 0.170(5) A 2
H H36A -0.1719 0.7595 0.5197 0.037 Uiso calc PR 0.170(5) A 2
H H36B 0.0538 0.7117 0.5246 0.037 Uiso calc PR 0.170(5) A 2
H H36C 0.0073 0.8601 0.5177 0.037 Uiso calc PR 0.170(5) A 2

loop_
_atom_site_aniso_label
_atom_site_aniso_U_11
_atom_site_aniso_U_22
_atom_site_aniso_U_33
_atom_site_aniso_U_12
_atom_site_aniso_U_13
_atom_site_aniso_U_23
P1 0.0226(4) 0.0203(3) 0.0195(3) 0.0025(3) -0.0015(3) -0.0008(3)
O1 0.0363(13) 0.0213(10) 0.0377(12) 0.0021(9) -0.0064(10) -0.0038(10)
O2 0.0236(10) 0.0304(10) 0.0214(9) -0.0006(8) -0.0019(8) -0.0010(8)
O1' 0.0332(12) 0.0211(9) 0.0141(8) 0.0023(9) -0.0062(8) -0.0018(8)
O2' 0.0212(10) 0.0260(9) 0.0179(8) 0.0063(8) 0.0014(8) -0.0005(8)
O3' 0.0278(11) 0.0283(11) 0.0211(9) 0.0077(9) 0.0013(8) 0.0073(9)
O5' 0.0421(13) 0.0304(11) 0.0267(11) -0.0016(9) 0.0026(10) -0.0091(9)
C1' 0.0197(14) 0.0206(13) 0.0163(11) 0.0036(11) -0.0035(11) -0.0007(10)
C2' 0.0204(14) 0.0202(12) 0.0192(12) 0.0024(10) -0.0021(11) -0.0023(11)
C3' 0.0219(14) 0.0220(12) 0.0140(11) 0.0036(11) -0.0008(10) 0.0036(10)
C4' 0.0245(15) 0.0232(13) 0.0132(12) 0.0044(11) -0.0043(11) -0.0014(11)
C5' 0.0311(17) 0.0274(14) 0.0193(13) 0.0014(13) -0.0012(12) -0.0034(12)
N1 0.0185(12) 0.0395(14) 0.0272(12) 0.0021(11) 0.0009(11) 0.0139(11)
C2 0.0181(14) 0.0363(17) 0.0230(14) 0.0018(12) -0.0012(11) 0.0101(12)
N3 0.0175(12) 0.0284(12) 0.0201(11) 0.0001(9) 0.0006(9) 0.0063(10)
C4 0.0183(13) 0.0215(12) 0.0157(12) 0.0020(11) 0.0015(11) 0.0038(10)
C5 0.0157(13) 0.0234(13) 0.0178(12) 0.0014(10) -0.0015(10) 0.0038(11)
C6 0.0158(14) 0.0354(15) 0.0193(13) 0.0022(11) 0.0014(11) 0.0052(12)
N6 0.0176(14) 0.0478(17) 0.0268(13) 0.0003(11) -0.0008(10) 0.0160(13)
N7 0.0199(12) 0.0271(12) 0.0170(10) -0.0013(10) 0.0017(9) 0.0017(9)
C8 0.0207(15) 0.0221(13) 0.0209(13) -0.0018(10) 0.0030(11) 0.0016(11)
N9 0.0167(11) 0.0262(11) 0.0144(10) 0.0012(10) -0.0017(9) 0.0031(9)
N20 0.038(3) 0.0238(18) 0.0274(19) 0.0066(17) 0.0029(17) 0.0013(14)
C21 0.038(2) 0.0300(18) 0.0282(18) 0.0049(16) 0.0004(16) 0.0092(15)
C22 0.053(5) 0.060(6) 0.051(4) 0.019(4) -0.016(3) 0.000(3)
C23 0.057(3) 0.0293(19) 0.034(2) 0.0087(19) 0.017(2) 0.0074(17)
C24 0.074(4) 0.052(3) 0.064(3) 0.018(3) 0.043(3) 0.011(3)
C25 0.058(3) 0.0203(17) 0.049(3) 0.0004(18) -0.007(2) -0.0055(18)
C26 0.090(5) 0.034(3) 0.061(4) -0.002(3) -0.026(4) -0.010(3)

loop_
_atom_type_symbol
_atom_type_description
_atom_type_scat_dispersion_real
_atom_type_scat_dispersion_imag
_atom_type_scat_source
C C 0.0181 0.0091 'International Tables Vol C Tables 4.2.6.8 and 6.1.1.4'
H H 0.0000 0.0000 'International Tables Vol C Tables 4.2.6.8 and 6.1.1.4'
N N 0.0311 0.0180 'International Tables Vol C Tables 4.2.6.8 and 6.1.1.4'
O O 0.0492 0.0322 'International Tables Vol C Tables 4.2.6.8 and 6.1.1.4'
P P 0.2955 0.4335 'International Tables Vol C Tables 4.2.6.8 and 6.1.1.4'

loop_
_geom_angle_atom_site_label_1
_geom_angle_atom_site_label_2
_geom_angle_atom_site_label_3
_geom_angle
_geom_angle_publ_flag
O1 P1 O2 118.2(2) yes
O1 P1 O2' 110.0(2) yes
O1 P1 O3' 109.7(2) yes
O2 P1 O2' 109.5(2) yes
O2 P1 O3' 111.0(2) yes
O2' P1 O3' 96.30(10) yes
C1' O1' C4' 108.7(2) no
C2' O2' P1 111.7(2) yes
C3' O3' P1 112.0(2) yes
O1' C1' N9 107.5(2) no
O1' C1' C2' 106.6(2) no
C5' O5' H5' 98(3) ?
N9 C1' C2' 113.5(2) ?
O1' C1' H1' 112(2) ?
N9 C1' H1' 105(2) ?
C2' C1' H1' 112(2) ?
O2' C2' C3' 104.6(2) ?
O2' C2' C1' 109.3(2) ?
C3' C2' C1' 104.2(2) ?
O2' C2' H2' 107(2) ?
C3' C2' H2' 118(2) ?
C1' C2' H2' 113(2) ?
O3' C3' C2' 107.4(2) ?
O3' C3' C4' 113.2(2) ?
C2' C3' C4' 103.7(2) ?
O3' C3' H3' 106(3) ?
C2' C3' H3' 111(3) ?
C4' C3' H3' 116(3) ?
O1' C4' C5' 109.6(2) ?
O1' C4' C3' 103.0(2) ?
C5' C4' C3' 114.0(2) ?
O1' C4' H4' 108(2) ?
C5' C4' H4' 110(2) ?
C3' C4' H4' 112(2) ?
O5' C5' C4' 110.5(3) ?
O5' C5' H51' 109(2) ?
C4' C5' H51' 109(2) ?
O5' C5' H52' 112(2) ?
C4' C5' H52' 106(2) ?
H51' C5' H52' 111(3) ?
C2 N1 C6 118.4(3) ?
N3 C2 N1 128.7(3) ?
N3 C2 H2 115(2) ?
N1 C2 H2 116(2) ?
C2 N3 C4 111.2(2) ?
N3 C4 N9 127.7(3) ?
N3 C4 C5 126.6(2) ?
N9 C4 C5 105.7(2) ?
C4 C5 N7 111.3(2) ?
C4 C5 C6 116.9(3) ?
N7 C5 C6 131.8(3) ?
N6 C6 N1 118.9(3) ?
N6 C6 C5 122.9(3) ?
N1 C6 C5 118.2(3) ?
C6 N6 H61 119(3) ?
C6 N6 H62 116(3) ?
H61 N6 H62 121(4) ?
C8 N7 C5 103.6(2) ?
N7 C8 N9 113.5(2) ?
N7 C8 H8 124(2) ?
N9 C8 H8 122(2) ?
C4 N9 C8 105.9(2) ?
C4 N9 C1' 126.8(2) ?
C8 N9 C1' 127.2(2) ?
C25 N20 C23 114.0(3) ?
C25 N20 C21 109.6(2) ?
C23 N20 C21 113.2(2) ?
C25 N20 H20 106.5 ?
C23 N20 H20 106.5 ?
C21 N20 H20 106.5 ?
N20 C21 C22 110.6(4) ?
N20 C21 H21A 109.5 ?
C22 C21 H21A 109.5 ?
N20 C21 H21B 109.5 ?
C22 C21 H21B 109.5 ?
H21A C21 H21B 108.1 ?
N20 C23 C24 113.8(4) ?
N20 C23 H23A 108.8 ?
C24 C23 H23A 108.8 ?
N20 C23 H23B 108.8 ?
C24 C23 H23B 108.8 ?
H23A C23 H23B 107.7 ?
N20 C25 C26 112.8(4) ?
N20 C25 H25A 109.0 ?
C26 C25 H25A 109.0 ?
N20 C25 H25B 109.0 ?
C26 C25 H25B 109.0 ?
H25A C25 H25B 107.8 ?
C35 N30 C33 114.1(17) ?
C35 N30 C31 113.9(17) ?
C33 N30 C31 115.1(16) ?
C35 N30 H30 104.0 ?
C33 N30 H30 104.0 ?
C31 N30 H30 104.0 ?
N30 C31 C32 110.1(17) ?
N30 C31 H31A 109.6 ?
C32 C31 H31A 109.6 ?
N30 C31 H31B 109.6 ?
C32 C31 H31B 109.6 ?
H31A C31 H31B 108.1 ?
C31 C32 H32A 109.5 ?
C31 C32 H32B 109.5 ?
H32A C32 H32B 109.5 ?
C31 C32 H32C 109.5 ?
H32A C32 H32C 109.5 ?
H32B C32 H32C 109.5 ?
N30 C33 C34 113.4(17) ?
N30 C33 H33A 108.9 ?
C34 C33 H33A 108.9 ?
N30 C33 H33B 108.9 ?
C34 C33 H33B 108.9 ?
H33A C33 H33B 107.7 ?
C33 C34 H34A 109.5 ?
C33 C34 H34B 109.5 ?
H34A C34 H34B 109.5 ?
C33 C34 H34C 109.5 ?
H34A C34 H34C 109.5 ?
H34B C34 H34C 109.5 ?
N30 C35 C36 111(2) ?
N30 C35 H35A 109.3 ?
C36 C35 H35A 109.3 ?
N30 C35 H35B 109.3 ?
C36 C35 H35B 109.3 ?
H35A C35 H35B 108.0 ?
C35 C36 H36A 109.5 ?
C35 C36 H36B 109.5 ?
H36A C36 H36B 109.5 ?
C35 C36 H36C 109.5 ?
H36A C36 H36C 109.5 ?
H36B C36 H36C 109.5 ?

loop_
_geom_bond_atom_site_label_1
_geom_bond_atom_site_label_2
_geom_bond_distance
_geom_bond_publ_flag
P1 O1 1.483(2) yes
P1 O2 1.484(2) yes
P1 O2' 1.623(2) yes
P1 O3' 1.612(2) yes
O1' C1' 1.433(3) no
O1' C4' 1.443(3) no
O2' C2' 1.443(3) no
O3' C3' 1.431(3) no
O5' C5' 1.420(4) no
C1' N9 1.450(4) no
O5' H5' 1.05(5) ?
C1' C2' 1.538(4) ?
C1' H1' 0.99(4) ?
C2' C3' 1.522(4) ?
C2' H2' 1.02(4) ?
C3' C4' 1.525(4) ?
C3' H3' 0.96(4) ?
C4' C5' 1.498(4) ?
C4' H4' 1.03(4) ?
C5' H51' 1.01(4) ?
C5' H52' 1.07(4) ?
N1 C2 1.345(4) ?
N1 C6 1.352(4) ?
C2 N3 1.338(4) ?
C2 H2 0.94(4) ?
N3 C4 1.346(4) ?
C4 N9 1.370(3) ?
C4 C5 1.383(4) ?
C5 N7 1.392(4) ?
C5 C6 1.408(4) ?
C6 N6 1.341(4) ?
N6 H61 0.86(4) ?
N6 H62 1.04(5) ?
N7 C8 1.312(4) ?
C8 N9 1.391(4) ?
C8 H8 1.03(3) ?
N20 C25 1.488(5) ?
N20 C23 1.505(5) ?
N20 C21 1.5057 ?
N20 H20 0.9300 ?
C21 C22 1.571(12) ?
C21 H21A 0.9900 ?
C21 H21B 0.9900 ?
C22 H22A 0.9800 ?
C22 H22B 0.9800 ?
C22 H22C 0.9800 ?
C23 C24 1.515(6) ?
C23 H23A 0.9900 ?
C23 H23B 0.9900 ?
C24 H24A 0.9800 ?
C24 H24B 0.9800 ?
C24 H24C 0.9800 ?
C25 C26 1.503(7) ?
C25 H25A 0.9900 ?
C25 H25B 0.9900 ?
C26 H26A 0.9800 ?
C26 H26B 0.9800 ?
C26 H26C 0.9800 ?
N30 C35 1.477(18) ?
N30 C33 1.507(17) ?
N30 C31 1.517(16) ?
N30 H30 0.9300 ?
C31 C32 1.54(2) ?
C31 H31A 0.9900 ?
C31 H31B 0.9900 ?
C32 H32A 0.9800 ?
C32 H32B 0.9800 ?
C32 H32C 0.9800 ?
C33 C34 1.517(18) ?
C33 H33A 0.9900 ?
C33 H33B 0.9900 ?
C34 H34A 0.9800 ?
C34 H34B 0.9800 ?
C34 H34C 0.9800 ?
C35 C36 1.51(2) ?
C35 H35A 0.9900 ?
C35 H35B 0.9900 ?
C36 H36A 0.9800 ?
C36 H36B 0.9800 ?
C36 H36C 0.9800 ?

loop_
_geom_hbond_atom_site_label_D
_geom_hbond_atom_site_label_H
_geom_hbond_atom_site_label_A
_geom_hbond_site_symmetry_A
_geom_hbond_distance_DH
_geom_hbond_distance_HA
_geom_hbond_distance_DA
_geom_hbond_angle_DHA
O5' H5' O2 4_556 1.05(5) 1.72(5) 2.772(3) 174(5)
N6 H61 N3 1_655 0.86(4) 2.19(4) 2.957(4) 149(4)
N6 H62 O2' 3_746 1.04(5) 2.09(5) 3.090(3) 160(4)
N20 H20 O1 . 0.93 1.74 2.660(4) 168
C2' H2' N1 3_756 1.02(4) 2.49(4) 3.341(4) 140(3)
C8 H8 O2 1_655 1.03(3) 2.25(3) 3.260(4) 168(3)

loop_
_geom_torsion_atom_site_label_1
_geom_torsion_atom_site_label_2
_geom_torsion_atom_site_label_3
_geom_torsion_atom_site_label_4
_geom_torsion
_geom_torsion_publ_flag
O1 P1 O2' C2' -98.9(2) yes
O2 P1 O2' C2' 129.7(2) yes
O3' P1 O2' C2' 14.7(2) yes
O1 P1 O3' C3' 117.7(2) yes
O2 P1 O3' C3' -109.9(2) yes
O2' P1 O3' C3' 3.8(2) yes
P1 O2' C2' C1' -138.0(2) yes
P1 O2' C2' C3' -26.9(3) yes
P1 O3' C3' C2' -19.8(3) yes
P1 O3' C3' C4' 94.0(2) yes
C4' O1' C1' N9 -143.4(2) no
C4' O1' C1' C2' -21.5(3) yes
C1' O1' C4' C3' 36.2(3) yes
C1' O1' C4' C5' 157.8(2) no
O1' C1' C2' O2' 109.2(2) yes
N9 C1' C2' O2' -132.7(2) no
O1' C1' C2' C3' -2.2(3) yes
N9 C1' C2' C3' 115.9(3) no
O2' C2' C3' O3' 28.5(3) yes
C1' C2' C3' O3' 143.2(2) yes
O2' C2' C3' C4' -91.6(2) yes
C1' C2' C3' C4' 23.2(3) yes
O3' C3' C4' O1' -152.0(2) yes
C2' C3' C4' O1' -36.0(3) yes
O3' C3' C4' C5' 89.3(3) no
C2' C3' C4' C5' -154.7(2) no
O1' C4' C5' O5' 74.2(3) yes
C3' C4' C5' O5' -171.0(2) yes
O1' C1' N9 C4 -100.3(3) no
C2' C1' N9 C4 142.1(3) no
O1' C1' N9 C8 74.1(3) yes
C2' C1' N9 C8 -43.5(4) no
C6 N1 C2 N3 -0.1(5) ?
N1 C2 N3 C4 1.0(5) ?
C2 N3 C4 N9 177.6(3) ?
C2 N3 C4 C5 -0.3(4) ?
N3 C4 C5 N7 178.6(3) ?
N9 C4 C5 N7 0.3(3) ?
N3 C4 C5 C6 -1.1(5) ?
N9 C4 C5 C6 -179.4(3) ?
C2 N1 C6 N6 178.7(3) ?
C2 N1 C6 C5 -1.5(5) ?
C4 C5 C6 N6 -178.2(3) ?
N7 C5 C6 N6 2.2(5) ?
C4 C5 C6 N1 2.0(4) ?
N7 C5 C6 N1 -177.6(3) ?
C4 C5 N7 C8 -0.3(3) ?
C6 C5 N7 C8 179.3(3) ?
C5 N7 C8 N9 0.2(3) ?
N3 C4 N9 C8 -178.4(3) ?
C5 C4 N9 C8 -0.1(3) ?
N3 C4 N9 C1' -3.0(5) ?
C5 C4 N9 C1' 175.2(3) ?
N7 C8 N9 C4 -0.1(3) ?
N7 C8 N9 C1' -175.4(3) ?
C25 N20 C21 C22 179.4(6) ?
C23 N20 C21 C22 -52.1(5) ?
C25 N20 C23 C24 62.7(6) ?
C21 N20 C23 C24 -63.5(5) ?
C23 N20 C25 C26 51.0(6) ?
C21 N20 C25 C26 179.1(4) ?
C35 N30 C31 C32 72(3) ?
C33 N30 C31 C32 -63(3) ?
C35 N30 C33 C34 175(3) ?
C31 N30 C33 C34 -51(3) ?
C33 N30 C35 C36 171(3) ?
C31 N30 C35 C36 36(4) ?
